data_2231767
loop_
_publ_author_name
'Wang, Chang Jun'
'Zeng, Xiang Chao'
'Xu, Shi Hai'

_publ_section_title
;
 A second monoclinic polymorph of
 1-benzyl-<i>N</i>-methyl-1<i>H</i>-pyrrole-2-carboxamide
;
_journal_coeditor_code ZK2014
_journal_issue 9
_journal_name_full 'Acta Crystallographica Section E'
_journal_page_first o2235
_journal_paper_doi 10.1107/S1600536811030364
_journal_volume 67
_journal_year 2011
_chemical_formula_iupac 'C13 H14 N2 O'
_chemical_formula_moiety 'C13 H14 N2 O'
_chemical_formula_sum 'C13 H14 N2 O'
_chemical_formula_weight 214.26
_chemical_melting_point 360
_chemical_name_systematic
;
1-Benzyl-<i>N</i>-methyl-1<i>H</i>-pyrrole-2-carboxamide
;
_space_group_IT_number 14
_symmetry_cell_setting monoclinic
_symmetry_space_group_name_Hall '-P 2ybc'
_symmetry_space_group_name_H-M 'P 1 21/c 1'
_atom_sites_solution_hydrogens geom
_atom_sites_solution_primary direct
_atom_sites_solution_secondary difmap
_audit_creation_method SHELXL-97
_cell_angle_alpha 90.00
_cell_angle_beta 101.676(6)
_cell_angle_gamma 90.00
_cell_formula_units_Z 4
_cell_length_a 5.4326(4)
_cell_length_b 22.5218(16)
_cell_length_c 9.7358(5)
_cell_measurement_reflns_used 1936
_cell_measurement_temperature 293(2)
_cell_measurement_theta_max 29.1862
_cell_measurement_theta_min 3.4471
_cell_volume 1166.55(14)
_computing_cell_refinement 'CrysAlis PRO (Oxford Diffraction, 2010)'
_computing_data_collection 'CrysAlis PRO (Oxford Diffraction, 2010)'
_computing_data_reduction 'CrysAlis PRO (Oxford Diffraction, 2010)'
_computing_molecular_graphics 'SHELXTL (Sheldrick, 2008)'
_computing_publication_material 'SHELXTL (Sheldrick, 2008)'
_computing_structure_refinement 'SHELXL97 (Sheldrick, 2008)'
_computing_structure_solution 'SHELXS97 (Sheldrick, 2008)'
_diffrn_ambient_temperature 293(2)
_diffrn_measured_fraction_theta_full 0.986
_diffrn_measured_fraction_theta_max 0.986
_diffrn_measurement_device_type 'Oxford Gemini S Ultra area-detector'
_diffrn_measurement_method '\f and \w'
_diffrn_radiation_monochromator graphite
_diffrn_radiation_source 'fine-focus sealed tube'
_diffrn_radiation_type MoK\a
_diffrn_radiation_wavelength 0.71073
_diffrn_reflns_av_R_equivalents 0.0254
_diffrn_reflns_av_sigmaI/netI 0.0398
_diffrn_reflns_limit_h_max 6
_diffrn_reflns_limit_h_min -6
_diffrn_reflns_limit_k_max 22
_diffrn_reflns_limit_k_min -28
_diffrn_reflns_limit_l_max 11
_diffrn_reflns_limit_l_min -12
_diffrn_reflns_number 5327
_diffrn_reflns_theta_full 26.99
_diffrn_reflns_theta_max 26.99
_diffrn_reflns_theta_min 3.45
_diffrn_standards_number 0
_exptl_absorpt_coefficient_mu 0.079
_exptl_absorpt_correction_T_max 0.9852
_exptl_absorpt_correction_T_min 0.9616
_exptl_absorpt_correction_type multi-scan
_exptl_absorpt_process_details '(CrysAlis PRO; Oxford Diffraction, 2010)'
_exptl_crystal_colour colorless
_exptl_crystal_density_diffrn 1.220
_exptl_crystal_density_method 'not measured'
_exptl_crystal_description prism
_exptl_crystal_F_000 456
_exptl_crystal_size_max 0.50
_exptl_crystal_size_mid 0.28
_exptl_crystal_size_min 0.19
_refine_diff_density_max 0.174
_refine_diff_density_min -0.155
_refine_ls_extinction_method none
_refine_ls_goodness_of_fit_ref 1.024
_refine_ls_hydrogen_treatment mixed
_refine_ls_matrix_type full
_refine_ls_number_parameters 150
_refine_ls_number_reflns 2504
_refine_ls_number_restraints 0
_refine_ls_restrained_S_all 1.024
_refine_ls_R_factor_all 0.1008
_refine_ls_R_factor_gt 0.0632
_refine_ls_shift/su_max 0.004
_refine_ls_shift/su_mean 0.001
_refine_ls_structure_factor_coef Fsqd
_refine_ls_weighting_details 'calc w=1/[\s^2^(Fo^2^)+(0.0629P)^2^+0.3194P] where P=(Fo^2^+2Fc^2^)/3'
_refine_ls_weighting_scheme calc
_refine_ls_wR_factor_gt 0.1452
_refine_ls_wR_factor_ref 0.1687
_reflns_number_gt 1597
_reflns_number_total 2504
_reflns_threshold_expression I>2\s(I)
_cod_data_source_file zk2014.cif
_cod_data_source_block I
_cod_original_cell_volume 1166.55(13)
_cod_original_sg_symbol_H-M 'P 21/c'
_cod_database_code 2231767
_cod_database_fobs_code 2231767

loop_
_symmetry_equiv_pos_as_xyz
'x, y, z'
'-x, y+1/2, -z+1/2'
'-x, -y, -z'
'x, -y-1/2, z-1/2'

loop_
_atom_site_type_symbol
_atom_site_label
_atom_site_fract_x
_atom_site_fract_y
_atom_site_fract_z
_atom_site_U_iso_or_equiv
_atom_site_adp_type
_atom_site_calc_flag
_atom_site_refinement_flags
_atom_site_occupancy
_atom_site_symmetry_multiplicity
C C5 0.0889(4) 0.28312(9) 0.60936(19) 0.0517(5) Uani d . 1 1
C C4 0.2716(4) 0.32716(10) 0.6779(2) 0.0543(5) Uani d . 1 1
N N1 0.4311(3) 0.35726(9) 0.6084(2) 0.0652(5) Uani d . 1 1
O O1 0.0465(4) 0.27429(8) 0.48276(15) 0.0877(6) Uani d . 1 1
N N2 -0.0360(4) 0.25434(9) 0.6916(2) 0.0688(6) Uani d . 1 1
C C8 0.2613(4) 0.39425(10) 0.3667(2) 0.0590(6) Uani d . 1 1
C C7 0.4436(5) 0.35414(12) 0.4599(2) 0.0729(7) Uani d . 1 1
H H7A 0.4117 0.3135 0.4281 0.088 Uiso calc R 1 1
H H7B 0.6127 0.3643 0.4501 0.088 Uiso calc R 1 1
C C9 0.0783(4) 0.42544(11) 0.4135(3) 0.0681(6) Uani d . 1 1
H H9 0.0665 0.4229 0.5073 0.082 Uiso calc R 1 1
C C3 0.3192(5) 0.34701(11) 0.8140(2) 0.0719(7) Uani d . 1 1
H H3 0.2398 0.3342 0.8848 0.086 Uiso calc R 1 1
C C1 0.5712(5) 0.39542(13) 0.6999(3) 0.0870(8) Uani d . 1 1
H H1 0.6916 0.4213 0.6787 0.104 Uiso calc R 1 1
C C11 -0.0747(6) 0.46500(12) 0.1851(3) 0.0847(8) Uani d . 1 1
H H11 -0.1872 0.4888 0.1244 0.102 Uiso calc R 1 1
C C6 -0.2303(5) 0.21166(12) 0.6402(3) 0.0819(8) Uani d . 1 1
H H6A -0.3890 0.2266 0.6541 0.123 Uiso calc R 1 1
H H6B -0.1930 0.1750 0.6903 0.123 Uiso calc R 1 1
H H6C -0.2385 0.2050 0.5420 0.123 Uiso calc R 1 1
C C12 0.1055(6) 0.43425(15) 0.1372(3) 0.0962(9) Uani d . 1 1
H H12 0.1160 0.4368 0.0432 0.115 Uiso calc R 1 1
C C10 -0.0895(5) 0.46073(12) 0.3229(3) 0.0799(7) Uani d . 1 1
H H10 -0.2130 0.4816 0.3561 0.096 Uiso calc R 1 1
C C13 0.2726(5) 0.39933(13) 0.2273(3) 0.0830(8) Uani d . 1 1
H H13 0.3960 0.3787 0.1933 0.100 Uiso calc R 1 1
C C2 0.5084(5) 0.38987(14) 0.8271(3) 0.0911(9) Uani d . 1 1
H H2 0.5783 0.4107 0.9080 0.109 Uiso calc R 1 1
H H2A 0.002(5) 0.2599(12) 0.781(3) 0.092(9) Uiso d . 1 1

loop_
_atom_site_aniso_label
_atom_site_aniso_U_11
_atom_site_aniso_U_22
_atom_site_aniso_U_33
_atom_site_aniso_U_12
_atom_site_aniso_U_13
_atom_site_aniso_U_23
C5 0.0605(12) 0.0601(13) 0.0343(9) 0.0096(10) 0.0092(8) 0.0024(9)
C4 0.0544(12) 0.0661(13) 0.0408(10) 0.0075(10) 0.0060(8) 0.0031(9)
N1 0.0503(10) 0.0815(14) 0.0631(11) 0.0025(10) 0.0095(9) 0.0076(10)
O1 0.1194(15) 0.1092(14) 0.0364(8) -0.0265(12) 0.0205(8) -0.0120(8)
N2 0.0875(15) 0.0786(14) 0.0402(10) -0.0144(11) 0.0126(10) 0.0021(10)
C8 0.0509(12) 0.0652(14) 0.0648(13) -0.0049(10) 0.0206(10) 0.0075(11)
C7 0.0605(14) 0.0972(19) 0.0682(14) 0.0108(13) 0.0297(11) 0.0171(13)
C9 0.0659(14) 0.0742(15) 0.0658(14) 0.0021(12) 0.0176(11) 0.0046(12)
C3 0.0807(17) 0.0841(17) 0.0457(12) 0.0007(14) 0.0000(11) -0.0033(11)
C1 0.0592(15) 0.097(2) 0.096(2) -0.0110(14) -0.0053(14) 0.0067(17)
C11 0.091(2) 0.0721(17) 0.0839(19) 0.0001(15) 0.0011(15) 0.0179(14)
C6 0.0880(19) 0.0753(17) 0.0811(17) -0.0126(14) 0.0140(14) 0.0068(13)
C12 0.107(2) 0.114(2) 0.0689(17) 0.005(2) 0.0211(16) 0.0241(17)
C10 0.0772(17) 0.0731(16) 0.0878(18) 0.0086(14) 0.0127(14) -0.0016(15)
C13 0.0811(18) 0.103(2) 0.0721(16) 0.0089(16) 0.0330(14) 0.0104(15)
C2 0.0860(19) 0.097(2) 0.0756(18) -0.0090(17) -0.0194(15) -0.0136(16)

loop_
_atom_type_symbol
_atom_type_description
_atom_type_scat_dispersion_real
_atom_type_scat_dispersion_imag
_atom_type_scat_source
C C 0.0033 0.0016 'International Tables Vol C Tables 4.2.6.8 and 6.1.1.4'
H H 0.0000 0.0000 'International Tables Vol C Tables 4.2.6.8 and 6.1.1.4'
N N 0.0061 0.0033 'International Tables Vol C Tables 4.2.6.8 and 6.1.1.4'
O O 0.0106 0.0060 'International Tables Vol C Tables 4.2.6.8 and 6.1.1.4'

loop_
_geom_angle_atom_site_label_1
_geom_angle_atom_site_label_2
_geom_angle_atom_site_label_3
_geom_angle
O1 C5 N2 121.1(2)
O1 C5 C4 122.79(19)
N2 C5 C4 116.09(18)
C3 C4 N1 107.4(2)
C3 C4 C5 129.7(2)
N1 C4 C5 122.89(17)
C1 N1 C4 108.3(2)
C1 N1 C7 123.2(2)
C4 N1 C7 128.4(2)
C5 N2 C6 123.2(2)
C5 N2 H2A 119.7(19)
C6 N2 H2A 117.1(18)
C9 C8 C13 117.8(2)
C9 C8 C7 122.8(2)
C13 C8 C7 119.4(2)
N1 C7 C8 114.28(19)
N1 C7 H7A 108.7
C8 C7 H7A 108.7
N1 C7 H7B 108.7
C8 C7 H7B 108.7
H7A C7 H7B 107.6
C8 C9 C10 120.8(2)
C8 C9 H9 119.6
C10 C9 H9 119.6
C4 C3 C2 107.7(2)
C4 C3 H3 126.1
C2 C3 H3 126.1
C2 C1 N1 109.3(2)
C2 C1 H1 125.4
N1 C1 H1 125.4
C12 C11 C10 119.5(3)
C12 C11 H11 120.3
C10 C11 H11 120.3
N2 C6 H6A 109.5
N2 C6 H6B 109.5
H6A C6 H6B 109.5
N2 C6 H6C 109.5
H6A C6 H6C 109.5
H6B C6 H6C 109.5
C11 C12 C13 120.2(3)
C11 C12 H12 119.9
C13 C12 H12 119.9
C11 C10 C9 120.4(3)
C11 C10 H10 119.8
C9 C10 H10 119.8
C12 C13 C8 121.4(3)
C12 C13 H13 119.3
C8 C13 H13 119.3
C1 C2 C3 107.3(2)
C1 C2 H2 126.3
C3 C2 H2 126.3

loop_
_geom_bond_atom_site_label_1
_geom_bond_atom_site_label_2
_geom_bond_distance
C5 O1 1.223(2)
C5 N2 1.320(3)
C5 C4 1.465(3)
C4 C3 1.372(3)
C4 N1 1.381(3)
N1 C1 1.356(3)
N1 C7 1.462(3)
N2 C6 1.440(3)
N2 H2A 0.86(3)
C8 C9 1.369(3)
C8 C13 1.376(3)
C8 C7 1.502(3)
C7 H7A 0.9700
C7 H7B 0.9700
C9 C10 1.384(3)
C9 H9 0.9300
C3 C2 1.397(4)
C3 H3 0.9300
C1 C2 1.355(4)
C1 H1 0.9300
C11 C12 1.356(4)
C11 C10 1.363(4)
C11 H11 0.9300
C6 H6A 0.9600
C6 H6B 0.9600
C6 H6C 0.9600
C12 C13 1.374(4)
C12 H12 0.9300
C10 H10 0.9300
C13 H13 0.9300
C2 H2 0.9300

loop_
_geom_hbond_atom_site_label_D
_geom_hbond_atom_site_label_H
_geom_hbond_atom_site_label_A
_geom_hbond_site_symmetry_A
_geom_hbond_distance_DH
_geom_hbond_distance_HA
_geom_hbond_distance_DA
_geom_hbond_angle_DHA
N2 H2A O1 4_566 0.86(3) 2.08(3) 2.852(2) 149(2)

loop_
_geom_torsion_atom_site_label_1
_geom_torsion_atom_site_label_2
_geom_torsion_atom_site_label_3
_geom_torsion_atom_site_label_4
_geom_torsion
O1 C5 C4 C3 171.6(2)
N2 C5 C4 C3 -6.1(3)
O1 C5 C4 N1 -7.8(3)
N2 C5 C4 N1 174.51(19)
C3 C4 N1 C1 -0.8(3)
C5 C4 N1 C1 178.7(2)
C3 C4 N1 C7 -176.4(2)
C5 C4 N1 C7 3.0(3)
O1 C5 N2 C6 -0.7(4)
C4 C5 N2 C6 177.0(2)
C1 N1 C7 C8 -90.4(3)
C4 N1 C7 C8 84.7(3)
C9 C8 C7 N1 -7.7(3)
C13 C8 C7 N1 173.8(2)
C13 C8 C9 C10 0.1(4)
C7 C8 C9 C10 -178.4(2)
N1 C4 C3 C2 0.4(3)
C5 C4 C3 C2 -179.1(2)
C4 N1 C1 C2 1.0(3)
C7 N1 C1 C2 176.9(2)
C10 C11 C12 C13 -0.4(5)
C12 C11 C10 C9 0.2(4)
C8 C9 C10 C11 -0.1(4)
C11 C12 C13 C8 0.5(5)
C9 C8 C13 C12 -0.3(4)
C7 C8 C13 C12 178.3(3)
N1 C1 C2 C3 -0.7(3)
C4 C3 C2 C1 0.2(3)

loop_
_cod_related_entry_id
_cod_related_entry_database
_cod_related_entry_code
1 ChemSpider 24745563
